data_4347926
loop_
_publ_author_name
'Zhao, Ran'
'Mei, Lei'
'Wang, Lin'
'Chai, Zhi-Fang'
'Shi, Wei-Qun'

_publ_section_title
;
 Copper/Zinc-Directed Heterometallic Uranyl-Organic Polycatenating
 Frameworks: Synthesis, Characterization, and Anion-Dependent Structural
 Regulation.
;
_journal_issue 20
_journal_name_full 'Inorganic chemistry'
_journal_page_first 10125
_journal_page_last 10134
_journal_paper_doi 10.1021/acs.inorgchem.6b00786
_journal_volume 55
_journal_year 2016
_chemical_formula_sum 'C48 H34 Cl2 Cu2 N8 O25 U2'
_chemical_formula_weight 1796.87
_space_group_IT_number 2
_space_group_name_Hall '-P 1'
_space_group_name_H-M_alt 'P -1'
_symmetry_cell_setting triclinic
_symmetry_space_group_name_H-M 'P -1'
_atom_sites_solution_hydrogens geom
_atom_sites_solution_primary direct
_atom_sites_solution_secondary difmap
_audit_creation_method SHELXL-97
_cell_angle_alpha 87.58(3)
_cell_angle_beta 72.22(3)
_cell_angle_gamma 67.95(3)
_cell_formula_units_Z 2
_cell_length_a 13.859(3)
_cell_length_b 14.216(3)
_cell_length_c 15.202(3)
_cell_measurement_reflns_used 8611
_cell_measurement_temperature 293(2)
_cell_measurement_theta_max 25.00
_cell_measurement_theta_min 1.41
_cell_volume 2634.5(12)
_computing_structure_refinement 'SHELXL-97 (Sheldrick, 1997)'
_computing_structure_solution 'SHELXS-97 (Sheldrick, 1990)'
_diffrn_ambient_temperature 293(2)
_diffrn_measured_fraction_theta_full 0.927
_diffrn_measured_fraction_theta_max 0.927
_diffrn_measurement_device_type marccd
_diffrn_radiation_monochromator graphite
_diffrn_radiation_source 'fine-focus sealed tube'
_diffrn_radiation_type MoK\a
_diffrn_radiation_wavelength 0.71073
_diffrn_reflns_av_R_equivalents 0.0000
_diffrn_reflns_av_sigmaI/netI 0.0395
_diffrn_reflns_limit_h_max 16
_diffrn_reflns_limit_h_min 0
_diffrn_reflns_limit_k_max 16
_diffrn_reflns_limit_k_min -13
_diffrn_reflns_limit_l_max 18
_diffrn_reflns_limit_l_min -17
_diffrn_reflns_number 8611
_diffrn_reflns_theta_full 25.00
_diffrn_reflns_theta_max 25.00
_diffrn_reflns_theta_min 1.41
_exptl_absorpt_coefficient_mu 7.125
_exptl_crystal_colour deep-green
_exptl_crystal_density_diffrn 2.265
_exptl_crystal_density_method 'not measured'
_exptl_crystal_description needle-like
_exptl_crystal_F_000 1708
_refine_diff_density_max 3.347
_refine_diff_density_min -2.546
_refine_diff_density_rms 0.228
_refine_ls_extinction_method none
_refine_ls_goodness_of_fit_ref 1.062
_refine_ls_hydrogen_treatment mixed
_refine_ls_matrix_type full
_refine_ls_number_parameters 796
_refine_ls_number_reflns 8611
_refine_ls_number_restraints 156
_refine_ls_restrained_S_all 1.054
_refine_ls_R_factor_all 0.0568
_refine_ls_R_factor_gt 0.0502
_refine_ls_shift/su_max 0.001
_refine_ls_shift/su_mean 0.000
_refine_ls_structure_factor_coef Fsqd
_refine_ls_weighting_details 'calc w=1/[\s^2^(Fo^2^)+(0.0716P)^2^+47.6981P] where P=(Fo^2^+2Fc^2^)/3'
_refine_ls_weighting_scheme calc
_refine_ls_wR_factor_gt 0.1359
_refine_ls_wR_factor_ref 0.1388
_reflns_number_gt 7531
_reflns_number_total 8611
_reflns_threshold_expression >2sigma(I)
_cod_data_source_file ic6b00786_si_002.cif
_cod_data_source_block 2-Cu_comma
_cod_original_cell_volume 2634.5(9)
_cod_original_sg_symbol_H-M P-1
_cod_database_code 4347926

loop_
_symmetry_equiv_pos_as_xyz
'x, y, z'
'-x, -y, -z'

loop_
_atom_site_label
_atom_site_type_symbol
_atom_site_fract_x
_atom_site_fract_y
_atom_site_fract_z
_atom_site_U_iso_or_equiv
_atom_site_adp_type
_atom_site_occupancy
_atom_site_symmetry_multiplicity
_atom_site_calc_flag
_atom_site_refinement_flags
U2 U 1.38448(3) 0.12826(3) 0.16512(2) 0.01656(12) Uani 1 1 d .
U1 U 0.34043(3) 0.55777(3) 0.17447(3) 0.01710(12) Uani 1 1 d .
Cu1 Cu 0.87472(9) 0.14423(9) 0.28158(8) 0.0162(3) Uani 1 1 d .
Cu2 Cu 0.77439(9) 0.56548(10) 0.28765(8) 0.0163(3) Uani 1 1 d .
O2W O 1.4904(5) 0.1505(5) 0.0028(5) 0.0203(15) Uani 1 1 d .
O13 O 1.2780(5) 0.0926(6) 0.3052(5) 0.0203(15) Uani 1 1 d .
O6 O 0.4872(6) 0.4306(6) 0.2391(5) 0.0216(16) Uani 1 1 d .
C8 C 0.6352(7) 0.2715(8) 0.1545(7) 0.0191(11) Uani 1 1 d U
O9 O 1.2931(6) 0.2722(6) 0.0848(5) 0.0244(16) Uani 1 1 d .
O17 O 0.3509(5) 0.6261(6) 0.3072(5) 0.0203(15) Uani 1 1 d .
C20 C 0.6804(7) 0.8501(8) 0.1527(7) 0.0209(11) Uani 1 1 d U
O5 O 0.4860(6) 0.3956(6) 0.1005(5) 0.0243(17) Uani 1 1 d .
O12 O 0.4934(5) 0.9714(6) 0.2309(5) 0.0239(17) Uani 1 1 d .
O4 O 0.1923(6) 0.7330(6) 0.2290(5) 0.0230(16) Uani 1 1 d .
O3 O 0.2034(6) 0.6604(6) 0.0989(5) 0.0230(16) Uani 1 1 d .
O10 O 1.1937(5) 0.2632(6) 0.2258(5) 0.0200(15) Uani 1 1 d .
O11 O 0.5783(5) 1.0141(6) 0.0979(5) 0.0202(15) Uani 1 1 d .
O15 O 0.4607(6) 0.1280(7) 0.4142(5) 0.0286(18) Uani 1 1 d .
H15 H 0.4049 0.1174 0.4203 0.043 Uiso 1 1 calc R
N1 N 0.7779(7) 0.1701(7) 0.2028(6) 0.0204(19) Uani 1 1 d .
N4 N 0.9562(6) 0.1293(6) 0.3717(6) 0.0164(17) Uani 1 1 d .
O16 O 0.4147(6) 0.1184(8) 0.5673(6) 0.038(2) Uani 1 1 d .
N2 N -0.0616(6) 0.9960(7) 0.2051(6) 0.0196(18) Uani 1 1 d .
C7 C 0.5285(8) 0.3730(9) 0.1658(7) 0.022(2) Uani 1 1 d U
O19 O 1.0805(6) 0.6228(6) 0.4198(5) 0.0220(16) Uani 1 1 d .
H19 H 1.1360 0.6255 0.4264 0.033 Uiso 1 1 calc R
C14 C 1.1166(8) 0.4047(8) 0.1434(7) 0.0176(11) Uani 1 1 d U
O14 O 1.2627(6) 0.1316(6) 0.4513(5) 0.0255(17) Uani 1 1 d .
O20 O 1.0248(6) 0.6339(6) 0.5756(5) 0.0212(16) Uani 1 1 d .
C6 C 0.0195(9) 0.9116(9) 0.2092(9) 0.027(3) Uani 1 1 d .
H6 H 0.0451 0.9088 0.2594 0.033 Uiso 1 1 calc R
N5 N 0.6237(6) 0.5992(6) 0.3769(6) 0.0154(17) Uani 1 1 d .
N8 N 0.9313(6) 0.5257(6) 0.2055(6) 0.0148(17) Uani 1 1 d .
C13 C 1.2044(7) 0.3082(8) 0.1522(7) 0.019(2) Uani 1 1 d .
C18 C 1.0127(7) 0.4408(8) 0.2122(7) 0.0171(12) Uani 1 1 d U
H18 H 1.0007 0.4040 0.2638 0.021 Uiso 1 1 calc R
O18 O 0.2561(6) 0.6197(6) 0.4538(5) 0.0241(17) Uani 1 1 d .
N3 N 0.7578(6) 0.1351(6) 0.3991(6) 0.0167(17) Uani 1 1 d .
C11 C 0.8069(8) 0.0995(8) 0.1335(7) 0.0193(12) Uani 1 1 d U
N7 N 0.7719(7) 0.7069(7) 0.2141(6) 0.0207(19) Uani 1 1 d .
N6 N 0.8008(6) 0.5984(6) 0.4053(5) 0.0150(17) Uani 1 1 d .
C1 C 0.1585(8) 0.7352(9) 0.1597(7) 0.025(2) Uani 1 1 d .
C17 C 0.9491(8) 0.5826(8) 0.1326(7) 0.0170(12) Uani 1 1 d U
C24 C 0.6859(8) 0.7964(8) 0.2176(7) 0.0216(12) Uani 1 1 d U
H24 H 0.6280 0.8177 0.2726 0.026 Uiso 1 1 calc R
C21 C 0.7628(7) 0.8291(8) 0.0659(7) 0.0208(11) Uani 1 1 d U
H21 H 0.7573 0.8719 0.0181 0.025 Uiso 1 1 calc R
C10 C 0.7494(7) 0.1149(8) 0.0693(7) 0.0194(11) Uani 1 1 d U
H10 H 0.7705 0.0654 0.0218 0.023 Uiso 1 1 calc R
C46 C 0.6178(8) 0.1183(8) 0.5697(7) 0.020(2) Uani 1 1 d .
H46 H 0.5711 0.1122 0.6265 0.025 Uiso 1 1 calc R
C19 C 0.5783(8) 0.9531(9) 0.1605(7) 0.023(2) Uani 1 1 d .
C2 C 0.0707(8) 0.8265(9) 0.1465(7) 0.023(2) Uani 1 1 d .
C25 C 0.3383(8) 0.6210(8) 0.3934(7) 0.019(2) Uani 1 1 d .
C12 C 0.6906(7) 0.2588(8) 0.2103(7) 0.0198(12) Uani 1 1 d U
H12 H 0.6715 0.3100 0.2558 0.024 Uiso 1 1 calc R
C42 C 1.0598(8) 0.1242(8) 0.3519(7) 0.0179(12) Uani 1 1 d U
H42 H 1.1002 0.1226 0.2902 0.022 Uiso 1 1 calc R
C30 C 0.5346(8) 0.6035(8) 0.3563(7) 0.019(2) Uani 1 1 d .
H30 H 0.5396 0.5972 0.2942 0.022 Uiso 1 1 calc R
C38 C 1.1081(8) 0.1212(8) 0.4197(7) 0.0178(11) Uani 1 1 d U
C23 C 0.8553(7) 0.6802(8) 0.1337(7) 0.0197(12) Uani 1 1 d U
C49 C 0.6620(8) 0.1298(8) 0.4044(7) 0.019(2) Uani 1 1 d .
H49 H 0.6432 0.1311 0.3505 0.023 Uiso 1 1 calc R
C5 C -0.0996(8) 1.0027(8) 0.1324(7) 0.019(2) Uani 1 1 d .
C35 C 0.7156(8) 0.6122(8) 0.4843(7) 0.0161(12) Uani 1 1 d U
C3 C 0.0332(8) 0.8350(8) 0.0701(7) 0.021(2) Uani 1 1 d .
H3 H 0.0652 0.7819 0.0238 0.026 Uiso 1 1 calc R
C16 C 1.0486(7) 0.5505(8) 0.0615(7) 0.0172(11) Uani 1 1 d U
H16 H 1.0585 0.5889 0.0109 0.021 Uiso 1 1 calc R
C4 C -0.0520(8) 0.9227(8) 0.0636(7) 0.019(2) Uani 1 1 d .
H4 H -0.0777 0.9283 0.0130 0.023 Uiso 1 1 calc R
C22 C 0.8531(8) 0.7390(8) 0.0581(7) 0.0202(11) Uani 1 1 d U
H22 H 0.9111 0.7182 0.0031 0.024 Uiso 1 1 calc R
C9 C 0.6596(7) 0.2066(8) 0.0783(7) 0.0194(11) Uani 1 1 d U
H9 H 0.6197 0.2227 0.0366 0.023 Uiso 1 1 calc R
C29 C 0.6149(8) 0.6113(7) 0.4680(7) 0.0137(19) Uani 1 1 d .
C27 C 0.4291(8) 0.6246(8) 0.5152(7) 0.018(2) Uani 1 1 d .
H27 H 0.3644 0.6312 0.5616 0.021 Uiso 1 1 calc R
C15 C 1.1331(8) 0.4604(8) 0.0666(7) 0.0176(10) Uani 1 1 d U
H15A H 1.1997 0.4377 0.0192 0.021 Uiso 1 1 calc R
C37 C 1.2261(8) 0.1164(7) 0.3899(7) 0.016(2) Uani 1 1 d U
C45 C 0.5893(8) 0.1225(8) 0.4890(7) 0.019(2) Uani 1 1 d .
C39 C 1.0476(8) 0.1308(8) 0.5122(7) 0.0179(10) Uani 1 1 d U
H39 H 1.0776 0.1332 0.5587 0.021 Uiso 1 1 calc R
C41 C 0.8970(8) 0.1337(8) 0.4632(7) 0.0168(12) Uani 1 1 d U
C47 C 0.7181(8) 0.1236(9) 0.5633(8) 0.023(2) Uani 1 1 d .
H47 H 0.7390 0.1217 0.6161 0.027 Uiso 1 1 calc R
C40 C 0.9382(8) 0.1369(8) 0.5341(7) 0.0176(11) Uani 1 1 d U
H40 H 0.8950 0.1429 0.5955 0.021 Uiso 1 1 calc R
C48 C 0.7864(7) 0.1315(7) 0.4779(7) 0.0131(19) Uani 1 1 d .
C32 C 0.9049(8) 0.6223(8) 0.4964(7) 0.0169(11) Uani 1 1 d U
C26 C 0.4354(8) 0.6169(8) 0.4232(7) 0.019(2) Uani 1 1 d .
C43 C 0.4792(8) 0.1234(8) 0.4942(8) 0.022(2) Uani 1 1 d .
C28 C 0.5193(7) 0.6225(7) 0.5386(7) 0.0136(19) Uani 1 1 d U
H28 H 0.5156 0.6284 0.6004 0.016 Uiso 1 1 calc R
C36 C 0.8940(8) 0.6049(8) 0.4107(7) 0.0168(12) Uani 1 1 d U
H36 H 0.9515 0.5976 0.3567 0.020 Uiso 1 1 calc R
C33 C 0.8197(7) 0.6324(8) 0.5774(7) 0.0171(10) Uani 1 1 d U
H33 H 0.8273 0.6414 0.6348 0.020 Uiso 1 1 calc R
C34 C 0.7226(8) 0.6286(8) 0.5714(7) 0.0166(11) Uani 1 1 d U
H34 H 0.6637 0.6369 0.6246 0.020 Uiso 1 1 calc R
C31 C 1.0086(8) 0.6278(8) 0.5026(7) 0.020(2) Uani 1 1 d U
O8 O 1.4256(5) 0.2075(6) 0.2190(5) 0.0225(16) Uani 1 1 d .
O1 O 0.2518(6) 0.4974(6) 0.2346(5) 0.0216(16) Uani 1 1 d .
O7 O 1.3447(6) 0.0461(6) 0.1111(5) 0.0257(17) Uani 1 1 d .
O2 O 0.4285(6) 0.6194(6) 0.1140(5) 0.0245(17) Uani 1 1 d .
Cl2 Cl 0.9840(2) 0.2097(2) 0.16994(17) 0.0238(5) Uani 1 1 d .
Cl1 Cl 0.7368(2) 0.5025(2) 0.16586(17) 0.0248(6) Uani 1 1 d .
O1W O 0.3529(6) 0.4924(6) 0.0185(5) 0.0213(16) Uani 1 1 d .
H1WA H 0.2968 0.5305 0.0028 0.032 Uiso 1 1 d R
H1WB H 0.3550 0.4311 0.0205 0.032 Uiso 1 1 d R
O3W O 0.8064(7) 0.3815(7) 0.3389(6) 0.0310(19) Uani 1 1 d G
H3WA H 0.7833 0.3344 0.3577 0.047 Uiso 1 1 d G
H3WB H 0.8525 0.3635 0.2848 0.047 Uiso 1 1 d G
O4W O 0.5528(8) 0.7265(8) 0.1365(6) 0.043(2) Uani 1 1 d G
H4WA H 0.4958 0.7270 0.1787 0.065 Uiso 1 1 d G
H4WB H 0.5977 0.7328 0.1611 0.065 Uiso 1 1 d G
O5W O 0.8167(9) 0.8670(12) 0.3459(8) 0.069(4) Uani 1 1 d G
H5WA H 0.7771 0.8681 0.3124 0.103 Uiso 1 1 d G
H5WB H 0.7758 0.8947 0.3997 0.103 Uiso 1 1 d G

loop_
_atom_site_aniso_label
_atom_site_aniso_U_11
_atom_site_aniso_U_22
_atom_site_aniso_U_33
_atom_site_aniso_U_23
_atom_site_aniso_U_13
_atom_site_aniso_U_12
U2 0.00884(18) 0.0169(2) 0.0243(2) 0.00356(15) -0.00675(14) -0.00419(15)
U1 0.01012(19) 0.0184(2) 0.0245(2) 0.00283(15) -0.00858(14) -0.00490(16)
Cu1 0.0093(5) 0.0184(7) 0.0242(6) 0.0034(5) -0.0081(5) -0.0066(5)
Cu2 0.0074(5) 0.0213(7) 0.0227(6) 0.0040(5) -0.0063(5) -0.0071(5)
O2W 0.015(3) 0.019(4) 0.028(4) 0.009(3) -0.008(3) -0.007(3)
O13 0.011(3) 0.025(4) 0.024(4) 0.008(3) -0.004(3) -0.007(3)
O6 0.019(4) 0.021(4) 0.023(4) 0.002(3) -0.009(3) -0.003(3)
C8 0.007(2) 0.024(3) 0.028(2) -0.002(2) -0.0042(18) -0.008(2)
O9 0.019(4) 0.020(5) 0.028(4) 0.009(3) -0.008(3) 0.000(3)
O17 0.014(3) 0.025(4) 0.023(4) -0.002(3) -0.009(3) -0.007(3)
C20 0.0052(19) 0.026(3) 0.031(2) -0.0059(19) -0.0049(19) -0.0058(19)
O5 0.014(3) 0.027(5) 0.026(4) 0.000(3) -0.009(3) 0.000(3)
O12 0.011(3) 0.032(5) 0.026(4) 0.011(3) -0.005(3) -0.006(3)
O4 0.015(3) 0.020(4) 0.032(4) 0.001(3) -0.014(3) 0.002(3)
O3 0.017(4) 0.019(4) 0.032(4) 0.002(3) -0.015(3) 0.000(3)
O10 0.014(3) 0.025(4) 0.024(4) 0.003(3) -0.007(3) -0.009(3)
O11 0.011(3) 0.019(4) 0.029(4) 0.011(3) -0.008(3) -0.003(3)
O15 0.014(4) 0.054(6) 0.028(4) 0.006(4) -0.011(3) -0.021(4)
N1 0.012(4) 0.022(5) 0.027(5) 0.004(4) -0.008(3) -0.005(4)
N4 0.005(4) 0.014(5) 0.030(5) 0.002(3) -0.006(3) -0.004(3)
O16 0.017(4) 0.070(7) 0.036(5) 0.002(4) -0.009(4) -0.026(4)
N2 0.010(4) 0.017(5) 0.032(5) 0.004(4) -0.008(3) -0.004(4)
C7 0.006(4) 0.031(6) 0.028(5) 0.002(4) -0.008(4) -0.004(4)
O19 0.014(3) 0.031(5) 0.025(4) 0.002(3) -0.005(3) -0.014(3)
C14 0.009(2) 0.023(3) 0.023(2) 0.005(2) -0.0079(19) -0.0066(19)
O14 0.015(4) 0.041(5) 0.032(4) 0.005(3) -0.012(3) -0.019(4)
O20 0.017(3) 0.029(5) 0.024(4) 0.004(3) -0.010(3) -0.014(3)
C6 0.022(5) 0.018(6) 0.055(7) 0.015(5) -0.029(5) -0.011(5)
N5 0.014(4) 0.011(5) 0.028(4) 0.005(3) -0.014(3) -0.008(3)
N8 0.011(4) 0.014(5) 0.024(4) 0.008(3) -0.011(3) -0.007(3)
C13 0.005(4) 0.028(6) 0.025(5) -0.005(4) -0.005(4) -0.007(4)
C18 0.008(2) 0.023(3) 0.023(2) 0.005(2) -0.008(2) -0.007(2)
O18 0.014(4) 0.032(5) 0.032(4) 0.004(3) -0.009(3) -0.014(3)
N3 0.012(4) 0.012(5) 0.028(5) 0.002(3) -0.008(3) -0.006(3)
C11 0.007(2) 0.024(3) 0.028(3) 0.000(2) -0.005(2) -0.007(2)
N7 0.015(4) 0.021(5) 0.026(5) 0.001(4) -0.005(4) -0.008(4)
N6 0.009(4) 0.019(5) 0.022(4) 0.004(3) -0.008(3) -0.008(3)
C1 0.011(5) 0.036(7) 0.029(6) -0.003(5) -0.004(4) -0.013(5)
C17 0.009(2) 0.022(3) 0.023(2) 0.005(2) -0.008(2) -0.007(2)
C24 0.005(2) 0.026(3) 0.033(3) -0.006(2) -0.004(2) -0.005(2)
C21 0.0059(19) 0.025(3) 0.031(2) -0.0048(19) -0.0049(18) -0.0057(19)
C10 0.007(2) 0.024(3) 0.028(2) -0.001(2) -0.0049(19) -0.007(2)
C46 0.010(5) 0.018(6) 0.030(6) 0.007(4) -0.006(4) -0.002(4)
C19 0.011(5) 0.031(7) 0.027(6) -0.002(5) -0.009(4) -0.004(4)
C2 0.012(5) 0.026(7) 0.030(6) 0.013(5) -0.008(4) -0.007(5)
C25 0.009(4) 0.014(6) 0.028(6) -0.002(4) -0.006(4) 0.001(4)
C12 0.008(2) 0.024(3) 0.028(3) -0.002(2) -0.0040(19) -0.007(2)
C42 0.014(2) 0.016(3) 0.030(3) 0.005(2) -0.010(2) -0.010(2)
C30 0.009(4) 0.018(6) 0.024(5) -0.002(4) -0.005(4) 0.001(4)
C38 0.013(2) 0.016(3) 0.030(3) 0.0053(19) -0.0098(19) -0.010(2)
C23 0.006(2) 0.024(3) 0.030(3) -0.004(2) -0.005(2) -0.006(2)
C49 0.014(5) 0.015(6) 0.028(5) 0.003(4) -0.010(4) -0.003(4)
C5 0.009(4) 0.022(6) 0.030(5) 0.009(4) -0.011(4) -0.007(4)
C35 0.010(2) 0.018(3) 0.023(3) 0.002(2) -0.006(2) -0.008(2)
C3 0.017(5) 0.023(6) 0.028(5) 0.000(4) -0.008(4) -0.010(4)
C16 0.009(2) 0.022(3) 0.023(2) 0.005(2) -0.0077(19) -0.0071(19)
C4 0.012(5) 0.023(6) 0.029(5) 0.001(4) -0.013(4) -0.009(4)
C22 0.006(2) 0.025(3) 0.030(2) -0.004(2) -0.0050(19) -0.006(2)
C9 0.007(2) 0.024(3) 0.028(2) -0.001(2) -0.0047(18) -0.0073(19)
C29 0.012(4) 0.007(5) 0.028(5) 0.009(4) -0.013(4) -0.005(4)
C27 0.011(4) 0.015(6) 0.024(5) 0.001(4) 0.001(4) -0.006(4)
C15 0.009(2) 0.023(3) 0.023(2) 0.0052(19) -0.0076(18) -0.0069(19)
C37 0.012(4) 0.008(5) 0.031(5) 0.005(4) -0.009(4) -0.004(4)
C45 0.011(5) 0.013(6) 0.029(5) -0.003(4) -0.003(4) -0.003(4)
C39 0.014(2) 0.016(3) 0.030(2) 0.0054(19) -0.0099(19) -0.0099(19)
C41 0.013(2) 0.015(3) 0.030(3) 0.005(2) -0.010(2) -0.012(2)
C47 0.018(5) 0.028(7) 0.031(6) 0.004(5) -0.013(4) -0.013(5)
C40 0.014(2) 0.016(3) 0.030(3) 0.0053(19) -0.0097(19) -0.011(2)
C48 0.009(4) 0.011(5) 0.025(5) 0.001(4) -0.010(4) -0.006(4)
C32 0.010(2) 0.019(3) 0.023(2) 0.0014(19) -0.0051(19) -0.007(2)
C26 0.017(5) 0.010(6) 0.029(5) -0.001(4) -0.006(4) -0.005(4)
C43 0.015(5) 0.019(6) 0.035(6) 0.004(4) -0.010(5) -0.009(4)
C28 0.010(4) 0.007(5) 0.022(4) 0.005(3) -0.007(3) -0.001(3)
C36 0.010(2) 0.019(3) 0.023(3) 0.002(2) -0.005(2) -0.007(2)
C33 0.011(2) 0.019(3) 0.023(2) 0.0016(18) -0.0050(18) -0.007(2)
C34 0.010(2) 0.019(3) 0.023(2) 0.0017(19) -0.0054(19) -0.007(2)
C31 0.016(4) 0.025(5) 0.026(5) 0.002(4) -0.009(4) -0.014(4)
O8 0.008(3) 0.021(4) 0.032(4) 0.001(3) -0.002(3) -0.003(3)
O1 0.015(3) 0.022(4) 0.029(4) 0.008(3) -0.013(3) -0.003(3)
O7 0.017(4) 0.023(5) 0.034(4) -0.003(3) -0.007(3) -0.004(3)
O2 0.012(3) 0.025(5) 0.036(4) 0.008(3) -0.009(3) -0.005(3)
Cl2 0.0203(12) 0.0334(16) 0.0261(13) 0.0075(11) -0.0093(10) -0.0183(12)
Cl1 0.0161(11) 0.0336(16) 0.0269(13) 0.0016(11) -0.0076(10) -0.0113(11)
O1W 0.020(4) 0.019(4) 0.030(4) 0.000(3) -0.011(3) -0.011(3)
O3W 0.023(4) 0.041(6) 0.033(4) 0.003(4) -0.010(3) -0.014(4)
O4W 0.047(6) 0.051(7) 0.046(5) 0.014(5) -0.024(5) -0.029(5)
O5W 0.047(6) 0.125(12) 0.051(6) 0.011(7) -0.016(5) -0.052(7)

loop_
_atom_type_symbol
_atom_type_description
_atom_type_scat_dispersion_real
_atom_type_scat_dispersion_imag
_atom_type_scat_source
C C 0.0033 0.0016 'International Tables Vol C Tables 4.2.6.8 and 6.1.1.4'
H H 0.0000 0.0000 'International Tables Vol C Tables 4.2.6.8 and 6.1.1.4'
N N 0.0061 0.0033 'International Tables Vol C Tables 4.2.6.8 and 6.1.1.4'
O O 0.0106 0.0060 'International Tables Vol C Tables 4.2.6.8 and 6.1.1.4'
Cu Cu 0.3201 1.2651 'International Tables Vol C Tables 4.2.6.8 and 6.1.1.4'
U U -9.6767 9.6646 'International Tables Vol C Tables 4.2.6.8 and 6.1.1.4'
Cl Cl 0.1484 0.1585 'International Tables Vol C Tables 4.2.6.8 and 6.1.1.4'

loop_
_geom_angle_atom_site_label_1
_geom_angle_atom_site_label_2
_geom_angle_atom_site_label_3
_geom_angle
_geom_angle_site_symmetry_1
_geom_angle_site_symmetry_3
O8 U2 O7 179.0(3) . .
O8 U2 O13 94.4(3) . .
O7 U2 O13 85.4(3) . .
O8 U2 O9 90.4(3) . .
O7 U2 O9 90.6(3) . .
O13 U2 O9 118.1(2) . .
O8 U2 O11 89.5(3) . 1_645
O7 U2 O11 89.8(3) . 1_645
O13 U2 O11 119.4(2) . 1_645
O9 U2 O11 122.3(2) . 1_645
O8 U2 O10 86.0(3) . .
O7 U2 O10 94.9(3) . .
O13 U2 O10 66.7(2) . .
O9 U2 O10 52.2(2) . .
O11 U2 O10 172.7(2) 1_645 .
O8 U2 O2W 94.0(3) . .
O7 U2 O2W 86.2(3) . .
O13 U2 O2W 171.7(2) . .
O9 U2 O2W 61.7(2) . .
O11 U2 O2W 60.8(2) 1_645 .
O10 U2 O2W 113.9(2) . .
O8 U2 O12 91.9(3) . 1_645
O7 U2 O12 87.1(3) . 1_645
O13 U2 O12 67.4(2) . 1_645
O9 U2 O12 173.8(2) . 1_645
O11 U2 O12 52.0(2) 1_645 1_645
O10 U2 O12 133.7(2) . 1_645
O2W U2 O12 112.4(2) . 1_645
O8 U2 C13 87.6(3) . .
O7 U2 C13 93.4(3) . .
O13 U2 C13 92.3(3) . .
O9 U2 C13 26.2(3) . .
O11 U2 C13 148.2(3) 1_645 .
O10 U2 C13 26.0(3) . .
O2W U2 C13 87.9(3) . .
O12 U2 C13 159.7(3) 1_645 .
O8 U2 C19 91.8(3) . 1_645
O7 U2 C19 87.2(3) . 1_645
O13 U2 C19 93.6(3) . 1_645
O9 U2 C19 148.0(3) . 1_645
O11 U2 C19 25.8(3) 1_645 1_645
O10 U2 C19 159.8(3) . 1_645
O2W U2 C19 86.3(3) . 1_645
O12 U2 C19 26.2(3) 1_645 1_645
C13 U2 C19 174.0(3) . 1_645
O1 U1 O2 179.5(3) . .
O1 U1 O17 95.8(3) . .
O2 U1 O17 84.3(3) . .
O1 U1 O5 92.4(3) . .
O2 U1 O5 88.1(3) . .
O17 U1 O5 117.6(2) . .
O1 U1 O3 90.4(3) . .
O2 U1 O3 89.1(3) . .
O17 U1 O3 120.3(2) . .
O5 U1 O3 121.4(2) . .
O1 U1 O1W 92.9(3) . .
O2 U1 O1W 87.1(3) . .
O17 U1 O1W 171.2(2) . .
O5 U1 O1W 60.2(2) . .
O3 U1 O1W 61.2(2) . .
O1 U1 O4 92.1(3) . .
O2 U1 O4 87.5(3) . .
O17 U1 O4 68.2(2) . .
O5 U1 O4 172.3(2) . .
O3 U1 O4 52.2(2) . .
O1W U1 O4 113.2(2) . .
O1 U1 O6 87.2(3) . .
O2 U1 O6 93.3(3) . .
O17 U1 O6 67.2(2) . .
O5 U1 O6 51.5(2) . .
O3 U1 O6 172.4(2) . .
O1W U1 O6 111.7(2) . .
O4 U1 O6 135.1(2) . .
O1 U1 C1 91.5(3) . .
O2 U1 C1 88.0(3) . .
O17 U1 C1 94.3(3) . .
O5 U1 C1 147.3(3) . .
O3 U1 C1 26.0(3) . .
O1W U1 C1 87.1(3) . .
O4 U1 C1 26.2(3) . .
O6 U1 C1 161.2(3) . .
O1 U1 C7 90.2(3) . .
O2 U1 C7 90.3(3) . .
O17 U1 C7 92.2(3) . .
O5 U1 C7 25.9(3) . .
O3 U1 C7 147.2(3) . .
O1W U1 C7 86.1(3) . .
O4 U1 C7 160.4(3) . .
O6 U1 C7 25.7(3) . .
C1 U1 C7 173.0(3) . .
N4 Cu1 N1 173.3(3) . .
N4 Cu1 N3 81.0(3) . .
N1 Cu1 N3 93.9(3) . .
N4 Cu1 N2 106.9(3) . 1_645
N1 Cu1 N2 78.5(3) . 1_645
N3 Cu1 N2 104.1(3) . 1_645
N4 Cu1 Cl2 95.3(2) . .
N1 Cu1 Cl2 88.1(3) . .
N3 Cu1 Cl2 160.9(2) . .
N2 Cu1 Cl2 94.9(2) 1_645 .
N5 Cu2 N8 175.4(3) . .
N5 Cu2 N6 80.7(3) . .
N8 Cu2 N6 95.8(3) . .
N5 Cu2 N7 106.4(3) . .
N8 Cu2 N7 77.0(3) . .
N6 Cu2 N7 100.3(3) . .
N5 Cu2 Cl1 94.5(2) . .
N8 Cu2 Cl1 88.5(2) . .
N6 Cu2 Cl1 169.4(2) . .
N7 Cu2 Cl1 90.1(2) . .
C37 O13 U2 149.2(7) . .
C7 O6 U1 91.1(6) . .
C12 C8 C9 126.7(10) . .
C12 C8 C7 120.2(9) . .
C9 C8 C7 113.1(9) . .
C13 O9 U2 95.3(6) . .
C25 O17 U1 146.3(7) . .
C24 C20 C21 124.5(10) . .
C24 C20 C19 122.0(9) . .
C21 C20 C19 113.5(10) . .
C7 O5 U1 97.2(6) . .
C19 O12 U2 91.9(6) . 1_465
C1 O4 U1 92.4(6) . .
C1 O3 U1 94.7(6) . .
C13 O10 U2 92.8(6) . .
C19 O11 U2 95.8(6) . 1_465
C11 N1 C12 118.9(9) . .
C11 N1 Cu1 117.5(7) . .
C12 N1 Cu1 123.3(7) . .
C42 N4 C41 117.9(8) . .
C42 N4 Cu1 126.0(7) . .
C41 N4 Cu1 115.8(6) . .
C6 N2 C5 117.9(10) . .
C6 N2 Cu1 129.7(7) . 1_465
C5 N2 Cu1 110.9(7) . 1_465
O6 C7 O5 120.2(10) . .
O6 C7 C8 119.6(9) . .
O5 C7 C8 120.2(9) . .
O6 C7 U1 63.2(6) . .
O5 C7 U1 57.0(5) . .
C8 C7 U1 176.6(7) . .
C15 C14 C18 118.3(9) . .
C15 C14 C13 121.2(9) . .
C18 C14 C13 120.5(9) . .
N2 C6 C2 126.9(10) . .
C30 N5 C29 118.1(8) . .
C30 N5 Cu2 126.5(7) . .
C29 N5 Cu2 115.2(6) . .
C18 N8 C17 119.6(8) . .
C18 N8 Cu2 123.3(6) . .
C17 N8 Cu2 116.4(6) . .
O10 C13 O9 119.7(10) . .
O10 C13 C14 121.2(9) . .
O9 C13 C14 119.1(9) . .
O10 C13 U2 61.2(5) . .
O9 C13 U2 58.5(5) . .
C14 C13 U2 176.2(7) . .
N8 C18 C14 122.1(9) . .
C49 N3 C48 119.3(8) . .
C49 N3 Cu1 126.9(7) . .
C48 N3 Cu1 113.8(6) . .
N1 C11 C10 121.7(10) . .
N1 C11 C5 115.6(9) . 1_645
C10 C11 C5 122.7(9) . 1_645
C23 N7 C24 115.9(9) . .
C23 N7 Cu2 108.7(7) . .
C24 N7 Cu2 129.9(7) . .
C36 N6 C35 119.3(8) . .
C36 N6 Cu2 126.0(6) . .
C35 N6 Cu2 114.6(6) . .
O3 C1 O4 120.7(10) . .
O3 C1 C2 118.9(10) . .
O4 C1 C2 120.4(10) . .
O3 C1 U1 59.3(6) . .
O4 C1 U1 61.4(6) . .
C2 C1 U1 176.2(8) . .
N8 C17 C16 121.2(9) . .
N8 C17 C23 116.0(8) . .
C16 C17 C23 122.8(9) . .
C20 C24 N7 124.1(10) . .
C22 C21 C20 114.2(10) . .
C11 C10 C9 118.6(10) . .
C45 C46 C47 118.2(9) . .
O11 C19 O12 120.1(10) . .
O11 C19 C20 121.8(9) . .
O12 C19 C20 118.0(10) . .
O11 C19 U2 58.4(5) . 1_465
O12 C19 U2 61.8(5) . 1_465
C20 C19 U2 174.0(7) . 1_465
C6 C2 C3 115.0(10) . .
C6 C2 C1 122.0(10) . .
C3 C2 C1 123.0(10) . .
O18 C25 O17 126.3(9) . .
O18 C25 C26 118.0(9) . .
O17 C25 C26 115.6(8) . .
C8 C12 N1 119.6(10) . .
N4 C42 C38 122.5(9) . .
N5 C30 C26 123.1(9) . .
C39 C38 C42 120.0(9) . .
C39 C38 C37 121.4(9) . .
C42 C38 C37 118.4(9) . .
N7 C23 C22 122.1(9) . .
N7 C23 C17 114.6(9) . .
C22 C23 C17 123.3(9) . .
N3 C49 C45 121.6(9) . .
N2 C5 C4 120.2(9) . .
N2 C5 C11 115.0(9) . 1_465
C4 C5 C11 124.9(9) . 1_465
N6 C35 C34 122.0(8) . .
N6 C35 C29 113.9(8) . .
C34 C35 C29 124.0(8) . .
C4 C3 C2 119.6(10) . .
C17 C16 C15 119.5(9) . .
C3 C4 C5 120.4(9) . .
C23 C22 C21 119.1(9) . .
C8 C9 C10 114.2(9) . .
N5 C29 C28 121.9(8) . .
N5 C29 C35 114.6(8) . .
C28 C29 C35 123.5(9) . .
C26 C27 C28 120.1(9) . .
C16 C15 C14 119.2(9) . .
O14 C37 O13 126.5(9) . .
O14 C37 C38 118.0(9) . .
O13 C37 C38 115.4(8) . .
C46 C45 C49 119.6(9) . .
C46 C45 C43 119.7(9) . .
C49 C45 C43 120.7(9) . .
C38 C39 C40 117.9(9) . .
N4 C41 C40 122.4(8) . .
N4 C41 C48 114.0(8) . .
C40 C41 C48 123.6(9) . .
C48 C47 C46 119.7(9) . .
C41 C40 C39 119.1(9) . .
N3 C48 C47 121.6(8) . .
N3 C48 C41 114.6(8) . .
C47 C48 C41 123.8(9) . .
C33 C32 C36 119.9(9) . .
C33 C32 C31 119.1(9) . .
C36 C32 C31 121.0(8) . .
C27 C26 C30 118.1(9) . .
C27 C26 C25 122.4(9) . .
C30 C26 C25 119.6(9) . .
O16 C43 O15 124.1(9) . .
O16 C43 C45 121.3(10) . .
O15 C43 C45 114.5(9) . .
C29 C28 C27 118.6(9) . .
N6 C36 C32 120.9(9) . .
C32 C33 C34 119.0(9) . .
C35 C34 C33 118.7(9) . .
O20 C31 O19 124.4(9) . .
O20 C31 C32 122.9(9) . .
O19 C31 C32 112.7(8) . .

loop_
_geom_bond_atom_site_label_1
_geom_bond_atom_site_label_2
_geom_bond_distance
_geom_bond_site_symmetry_2
U2 O8 1.763(7) .
U2 O7 1.783(7) .
U2 O13 2.350(7) .
U2 O9 2.463(7) .
U2 O11 2.466(7) 1_645
U2 O10 2.524(7) .
U2 O2W 2.532(7) .
U2 O12 2.541(7) 1_645
U2 C13 2.876(11) .
U2 C19 2.880(11) 1_645
U1 O1 1.766(7) .
U1 O2 1.776(7) .
U1 O17 2.343(7) .
U1 O5 2.447(7) .
U1 O3 2.483(7) .
U1 O1W 2.516(7) .
U1 O4 2.530(7) .
U1 O6 2.585(7) .
U1 C1 2.880(12) .
U1 C7 2.896(11) .
Cu1 N4 1.984(8) .
Cu1 N1 1.986(8) .
Cu1 N3 2.051(8) .
Cu1 N2 2.181(9) 1_645
Cu1 Cl2 2.323(3) .
Cu2 N5 2.002(8) .
Cu2 N8 2.022(8) .
Cu2 N6 2.037(8) .
Cu2 N7 2.253(9) .
Cu2 Cl1 2.363(3) .
O13 C37 1.256(12) .
O6 C7 1.256(13) .
C8 C12 1.274(14) .
C8 C9 1.386(14) .
C8 C7 1.601(14) .
O9 C13 1.274(12) .
O17 C25 1.270(12) .
C20 C24 1.224(16) .
C20 C21 1.411(14) .
C20 C19 1.587(15) .
O5 C7 1.273(13) .
O12 C19 1.274(12) .
O12 U2 2.541(7) 1_465
O4 C1 1.271(13) .
O3 C1 1.268(13) .
O10 C13 1.262(13) .
O11 C19 1.260(13) .
O11 U2 2.466(7) 1_465
O15 C43 1.311(13) .
N1 C11 1.344(14) .
N1 C12 1.360(13) .
N4 C42 1.348(12) .
N4 C41 1.372(13) .
O16 C43 1.213(13) .
N2 C6 1.316(14) .
N2 C5 1.347(13) .
N2 Cu1 2.181(9) 1_465
O19 C31 1.331(12) .
C14 C15 1.393(14) .
C14 C18 1.415(13) .
C14 C13 1.487(15) .
O14 C37 1.250(12) .
O20 C31 1.210(12) .
C6 C2 1.383(17) .
N5 C30 1.343(12) .
N5 C29 1.365(13) .
N8 C18 1.333(13) .
N8 C17 1.361(13) .
O18 C25 1.232(12) .
N3 C49 1.335(12) .
N3 C48 1.365(12) .
C11 C10 1.399(14) .
C11 C5 1.491(14) 1_645
N7 C23 1.350(13) .
N7 C24 1.367(14) .
N6 C36 1.357(12) .
N6 C35 1.362(12) .
C1 C2 1.465(16) .
C17 C16 1.392(13) .
C17 C23 1.499(14) .
C21 C22 1.393(15) .
C10 C9 1.400(15) .
C46 C45 1.392(15) .
C46 C47 1.394(14) .
C19 U2 2.880(11) 1_465
C2 C3 1.394(15) .
C25 C26 1.526(13) .
C42 C38 1.383(14) .
C30 C26 1.388(14) .
C38 C39 1.382(14) .
C38 C37 1.533(13) .
C23 C22 1.393(15) .
C49 C45 1.399(14) .
C5 C4 1.392(15) .
C5 C11 1.491(14) 1_465
C35 C34 1.393(14) .
C35 C29 1.495(12) .
C3 C4 1.384(15) .
C16 C15 1.392(14) .
C29 C28 1.386(13) .
C27 C26 1.382(15) .
C27 C28 1.391(13) .
C45 C43 1.499(13) .
C39 C40 1.418(13) .
C41 C40 1.375(14) .
C41 C48 1.491(12) .
C47 C48 1.382(14) .
C32 C33 1.390(13) .
C32 C36 1.398(14) .
C32 C31 1.500(12) .
C33 C34 1.398(13) .

loop_
_platon_squeeze_void_nr
_platon_squeeze_void_average_x
_platon_squeeze_void_average_y
_platon_squeeze_void_average_z
_platon_squeeze_void_volume
_platon_squeeze_void_count_electrons
_platon_squeeze_void_content
1 0.287 0.887 0.182 28 7 ' '
2 0.713 0.113 0.818 28 7 ' '
